data_7206115
loop_
_publ_author_name
'U\<zarevi\'c, Krunoslav'
'Rub\<ci\'c, Mirta'
'Radi\'c, Maja'
'Pu\<skari\'c, Andreas'
'Cindri\'c, Marina'

_publ_section_title
;
 Mechanosensitive metal--ligand bonds in the design of new coordination
 compounds
;
_journal_issue 13
_journal_name_full CrystEngComm
_journal_page_first 4314
_journal_paper_doi 10.1039/c0ce00807a
_journal_volume 13
_journal_year 2011
_chemical_formula_moiety 'C16 H14 Mo N4 O5'
_chemical_formula_sum 'C16 H14 Mo N4 O5'
_chemical_formula_weight 438.25
_chemical_name_common
;
(Imidazole)cis-dioxo(N-3-methoxysalicylidene -2-amino-3-
hydroxypyridine)molybdenum(VI)
;
_chemical_name_systematic
;
(Imidazole)cis-dioxo(N-3-methoxysalicylidene
-2-amino-3-hydroxypyridine)molybdenum(VI)
;
_space_group_IT_number 14
_symmetry_cell_setting monoclinic
_symmetry_space_group_name_Hall '-P 2ybc'
_symmetry_space_group_name_H-M 'P 1 21/c 1'
_atom_sites_solution_hydrogens geom
_atom_sites_solution_primary direct
_atom_sites_solution_secondary difmap
_audit_creation_method SHELXL-97
_cell_angle_alpha 90.00
_cell_angle_beta 93.021(6)
_cell_angle_gamma 90.00
_cell_formula_units_Z 4
_cell_length_a 7.4565(4)
_cell_length_b 17.8707(14)
_cell_length_c 12.2079(9)
_cell_measurement_reflns_used 4461
_cell_measurement_temperature 295(2)
_cell_measurement_theta_max 32.4608
_cell_measurement_theta_min 4.1991
_cell_volume 1624.5(2)
_computing_cell_refinement
;
CrysAlis RED, Oxford Diffraction Ltd.,
Version 1.171.31.5 (release 28-08-2006 CrysAlis171 .NET)
(compiled Aug 28 2006,13:05:05)
;
_computing_data_collection
;
CrysAlis CCD, Oxford Diffraction Ltd.,
Version 1.171.31.5 (release 28-08-2006 CrysAlis171 .NET)
(compiled Aug 28 2006,13:05:05)
;
_computing_data_reduction
;
CrysAlis RED, Oxford Diffraction Ltd.,
Version 1.171.31.5 (release 28-08-2006 CrysAlis171 .NET)
(compiled Aug 28 2006,13:05:05)
;
_computing_structure_refinement 'SHELXL-97 (Sheldrick, 1997)'
_computing_structure_solution 'SHELXL-97 (Sheldrick, 1997)'
_diffrn_ambient_temperature 295(2)
_diffrn_detector_area_resol_mean 16.3426
_diffrn_measured_fraction_theta_full 0.997
_diffrn_measured_fraction_theta_max 0.997
_diffrn_measurement_device_type 'Xcalibur, Sapphire3'
_diffrn_measurement_method '\w scans'
_diffrn_radiation_monochromator graphite
_diffrn_radiation_source 'Enhance (Mo) X-ray Source'
_diffrn_radiation_type MoK\a
_diffrn_radiation_wavelength 0.71073
_diffrn_reflns_av_R_equivalents 0.0211
_diffrn_reflns_av_sigmaI/netI 0.0312
_diffrn_reflns_limit_h_max 10
_diffrn_reflns_limit_h_min -8
_diffrn_reflns_limit_k_max 19
_diffrn_reflns_limit_k_min -24
_diffrn_reflns_limit_l_max 14
_diffrn_reflns_limit_l_min -16
_diffrn_reflns_number 8797
_diffrn_reflns_theta_full 29.00
_diffrn_reflns_theta_max 29.00
_diffrn_reflns_theta_min 4.21
_exptl_absorpt_coefficient_mu 0.845
_exptl_absorpt_correction_T_max 1.00000
_exptl_absorpt_correction_T_min 0.97203
_exptl_absorpt_correction_type multi-scan
_exptl_absorpt_process_details
;
CrysAlisPro, Oxford Diffraction Ltd.,
Version 1.171.33.66 (release 28-04-2010 CrysAlis171 .NET)
(compiled Apr 28 2010,14:27:37)
Empirical absorption correction using spherical harmonics,
implemented in SCALE3 ABSPACK scaling algorithm.
;
_exptl_crystal_colour orange
_exptl_crystal_density_diffrn 1.792
_exptl_crystal_density_method 'not measured'
_exptl_crystal_description plate
_exptl_crystal_F_000 880
_exptl_crystal_size_max 0.50
_exptl_crystal_size_mid 0.10
_exptl_crystal_size_min 0.03
_refine_diff_density_max 0.508
_refine_diff_density_min -0.519
_refine_diff_density_rms 0.063
_refine_ls_extinction_method none
_refine_ls_goodness_of_fit_ref 1.006
_refine_ls_hydrogen_treatment mixed
_refine_ls_matrix_type full
_refine_ls_number_parameters 238
_refine_ls_number_reflns 4303
_refine_ls_number_restraints 1
_refine_ls_restrained_S_all 1.006
_refine_ls_R_factor_all 0.0338
_refine_ls_R_factor_gt 0.0241
_refine_ls_shift/su_max 0.002
_refine_ls_shift/su_mean 0.000
_refine_ls_structure_factor_coef Fsqd
_refine_ls_weighting_details 'calc w=1/[\s^2^(Fo^2^)+(0.0352P)^2^+0.0000P] where P=(Fo^2^+2Fc^2^)/3'
_refine_ls_weighting_scheme calc
_refine_ls_wR_factor_gt 0.0605
_refine_ls_wR_factor_ref 0.0625
_reflns_number_gt 3437
_reflns_number_total 4303
_reflns_threshold_expression >2sigma(I)
_cod_data_source_file c0ce00807a.txt
_cod_data_source_block I(Im)
_cod_original_sg_symbol_Hall '-p 2ybc'
_cod_original_sg_symbol_H-M 'P 21/c'
_cod_database_code 7206115

loop_
_symmetry_equiv_pos_as_xyz
'x, y, z'
'-x, y+1/2, -z+1/2'
'-x, -y, -z'
'x, -y-1/2, z-1/2'

loop_
_atom_site_label
_atom_site_type_symbol
_atom_site_fract_x
_atom_site_fract_y
_atom_site_fract_z
_atom_site_U_iso_or_equiv
_atom_site_adp_type
_atom_site_occupancy
_atom_site_symmetry_multiplicity
_atom_site_calc_flag
_atom_site_refinement_flags
_atom_site_disorder_assembly
_atom_site_disorder_group
C12 C 0.1654(2) 0.44088(12) 1.05845(15) 0.0304(4) Uani 1 1 d . . .
H12 H 0.1999 0.4699 1.1192 0.036 Uiso 1 1 calc R . .
C11 C 0.0614(3) 0.37863(12) 1.07175(17) 0.0355(4) Uani 1 1 d . . .
H11 H 0.0294 0.3647 1.1415 0.043 Uiso 1 1 calc R . .
C13 C -0.1455(3) 0.26864(15) 0.7869(2) 0.0558(7) Uani 1 1 d . . .
H13A H -0.1693 0.2467 0.7158 0.084 Uiso 1 1 calc R . .
H13B H -0.2501 0.2951 0.8084 0.084 Uiso 1 1 calc R . .
H13C H -0.1160 0.2299 0.8393 0.084 Uiso 1 1 calc R . .
Mo1 Mo 0.418751(19) 0.483857(9) 0.703137(12) 0.02436(6) Uani 1 1 d . . .
O3 O 0.54555(16) 0.57955(8) 0.67571(11) 0.0304(3) Uani 1 1 d . . .
O4 O 0.21474(17) 0.43171(7) 0.76090(10) 0.0301(3) Uani 1 1 d . . .
N2 N 0.37315(18) 0.55536(8) 0.85318(12) 0.0245(3) Uani 1 1 d . . .
O5 O 0.00043(19) 0.31911(8) 0.78275(12) 0.0407(3) Uani 1 1 d . . .
N3 N 0.17763(19) 0.55738(9) 0.62762(12) 0.0281(3) Uani 1 1 d . . .
N1 N 0.4443(2) 0.67684(9) 0.92430(14) 0.0337(4) Uani 1 1 d . . .
O2 O 0.41942(17) 0.44445(8) 0.57603(11) 0.0329(3) Uani 1 1 d . . .
C1 C 0.4541(2) 0.62636(10) 0.84526(15) 0.0262(4) Uani 1 1 d . . .
O1 O 0.58538(18) 0.43962(9) 0.77739(12) 0.0418(4) Uani 1 1 d . . .
C2 C 0.5437(2) 0.63614(11) 0.74855(16) 0.0277(4) Uani 1 1 d . . .
C6 C 0.3126(2) 0.53171(10) 0.94360(15) 0.0257(4) Uani 1 1 d . . .
H6 H 0.3293 0.5617 1.0055 0.031 Uiso 1 1 calc R . .
C9 C 0.0533(2) 0.35542(11) 0.87724(16) 0.0293(4) Uani 1 1 d . . .
C8 C 0.1688(2) 0.41688(10) 0.86345(14) 0.0253(4) Uani 1 1 d . . .
C7 C 0.2205(2) 0.46143(10) 0.95464(15) 0.0249(4) Uani 1 1 d . . .
C32 C 0.0202(3) 0.61456(13) 0.49246(18) 0.0417(5) Uani 1 1 d . . .
H32 H -0.0108 0.6413 0.4289 0.050 Uiso 1 1 calc R . .
N4 N -0.0936(2) 0.58365(11) 0.56305(16) 0.0406(4) Uani 1 1 d D . .
H4N H -0.208(2) 0.5784(13) 0.5588(19) 0.049 Uiso 1 1 d D . .
C5 C 0.5297(3) 0.74177(12) 0.90824(19) 0.0409(5) Uani 1 1 d . . .
H5 H 0.5264 0.7785 0.9621 0.049 Uiso 1 1 calc R . .
C3 C 0.6301(3) 0.70381(11) 0.73385(18) 0.0354(4) Uani 1 1 d . . .
H3 H 0.6914 0.7132 0.6709 0.043 Uiso 1 1 calc R . .
C31 C 0.0049(3) 0.54978(12) 0.64198(17) 0.0347(4) Uani 1 1 d . . .
H31 H -0.0421 0.5240 0.7001 0.042 Uiso 1 1 calc R . .
C33 C 0.1870(3) 0.59858(12) 0.53331(17) 0.0355(4) Uani 1 1 d . . .
H33 H 0.2927 0.6133 0.5023 0.043 Uiso 1 1 calc R . .
C10 C 0.0035(2) 0.33616(12) 0.98060(17) 0.0348(4) Uani 1 1 d . . .
H10 H -0.0692 0.2946 0.9897 0.042 Uiso 1 1 calc R . .
C4 C 0.6221(3) 0.75675(12) 0.81574(19) 0.0404(5) Uani 1 1 d . . .
H4 H 0.6791 0.8026 0.8086 0.049 Uiso 1 1 calc R . .

loop_
_atom_site_aniso_label
_atom_site_aniso_U_11
_atom_site_aniso_U_22
_atom_site_aniso_U_33
_atom_site_aniso_U_23
_atom_site_aniso_U_13
_atom_site_aniso_U_12
C12 0.0277(9) 0.0387(11) 0.0246(9) 0.0027(8) -0.0004(7) 0.0034(8)
C11 0.0351(10) 0.0419(12) 0.0302(10) 0.0092(9) 0.0072(8) 0.0004(9)
C13 0.0521(14) 0.0553(15) 0.0596(16) -0.0067(13) -0.0002(11) -0.0284(12)
Mo1 0.02319(8) 0.02571(9) 0.02427(8) -0.00292(7) 0.00223(5) -0.00118(6)
O3 0.0291(6) 0.0331(7) 0.0295(7) -0.0040(6) 0.0061(5) -0.0076(6)
O4 0.0360(7) 0.0301(7) 0.0244(6) -0.0010(5) 0.0037(5) -0.0097(6)
N2 0.0219(7) 0.0249(8) 0.0266(7) -0.0018(6) 0.0007(5) -0.0013(6)
O5 0.0431(8) 0.0393(8) 0.0401(8) -0.0079(7) 0.0064(6) -0.0180(7)
N3 0.0253(7) 0.0311(9) 0.0279(8) -0.0026(7) 0.0022(6) -0.0003(6)
N1 0.0351(8) 0.0280(9) 0.0382(9) -0.0059(7) 0.0036(7) -0.0015(7)
O2 0.0338(7) 0.0375(8) 0.0279(7) -0.0060(6) 0.0057(5) -0.0017(6)
C1 0.0235(8) 0.0236(9) 0.0312(9) -0.0012(7) -0.0022(7) -0.0004(7)
O1 0.0410(8) 0.0402(9) 0.0429(9) -0.0061(7) -0.0096(6) 0.0090(7)
C2 0.0204(8) 0.0287(10) 0.0337(10) -0.0002(8) -0.0016(7) -0.0003(7)
C6 0.0236(8) 0.0285(10) 0.0248(9) -0.0039(7) -0.0010(6) 0.0019(7)
C9 0.0267(9) 0.0273(10) 0.0340(10) -0.0001(8) 0.0028(7) -0.0003(8)
C8 0.0235(8) 0.0265(9) 0.0258(9) 0.0024(7) 0.0024(7) 0.0020(7)
C7 0.0213(8) 0.0273(9) 0.0260(9) 0.0023(7) -0.0001(6) 0.0021(7)
C32 0.0473(12) 0.0378(12) 0.0391(12) 0.0031(9) -0.0077(10) 0.0046(10)
N4 0.0269(8) 0.0414(11) 0.0529(12) -0.0040(9) -0.0054(8) 0.0029(8)
C5 0.0440(11) 0.0273(11) 0.0511(13) -0.0097(10) 0.0002(10) -0.0021(9)
C3 0.0326(10) 0.0320(11) 0.0419(12) 0.0049(9) 0.0039(8) -0.0037(8)
C31 0.0291(9) 0.0378(11) 0.0374(11) -0.0047(9) 0.0037(8) -0.0018(9)
C33 0.0356(10) 0.0361(11) 0.0354(11) 0.0046(9) 0.0059(8) 0.0015(9)
C10 0.0322(10) 0.0313(11) 0.0413(12) 0.0061(9) 0.0074(8) -0.0058(8)
C4 0.0391(11) 0.0245(10) 0.0574(14) 0.0013(10) -0.0001(10) -0.0076(9)

loop_
_atom_type_symbol
_atom_type_description
_atom_type_scat_dispersion_real
_atom_type_scat_dispersion_imag
_atom_type_scat_source
C C 0.0033 0.0016 'International Tables Vol C Tables 4.2.6.8 and 6.1.1.4'
H H 0.0000 0.0000 'International Tables Vol C Tables 4.2.6.8 and 6.1.1.4'
O O 0.0106 0.0060 'International Tables Vol C Tables 4.2.6.8 and 6.1.1.4'
N N 0.0061 0.0033 'International Tables Vol C Tables 4.2.6.8 and 6.1.1.4'
Mo Mo -1.6832 0.6857 'International Tables Vol C Tables 4.2.6.8 and 6.1.1.4'

loop_
_geom_angle_atom_site_label_1
_geom_angle_atom_site_label_2
_geom_angle_atom_site_label_3
_geom_angle
_geom_angle_site_symmetry_1
_geom_angle_site_symmetry_3
_geom_angle_publ_flag
C11 C12 C7 120.96(18) . . ?
C11 C12 H12 119.5 . . ?
C7 C12 H12 119.5 . . ?
C12 C11 C10 119.98(18) . . ?
C12 C11 H11 120.0 . . ?
C10 C11 H11 120.0 . . ?
O5 C13 H13A 109.5 . . ?
O5 C13 H13B 109.5 . . ?
H13A C13 H13B 109.5 . . ?
O5 C13 H13C 109.5 . . ?
H13A C13 H13C 109.5 . . ?
H13B C13 H13C 109.5 . . ?
O1 Mo1 O2 104.89(7) . . ?
O1 Mo1 O4 98.49(7) . . ?
O2 Mo1 O4 99.89(6) . . ?
O1 Mo1 O3 98.59(7) . . ?
O2 Mo1 O3 100.23(6) . . ?
O4 Mo1 O3 149.18(5) . . ?
O1 Mo1 N2 88.15(6) . . ?
O2 Mo1 N2 166.78(6) . . ?
O4 Mo1 N2 79.89(5) . . ?
O3 Mo1 N2 75.24(5) . . ?
O1 Mo1 N3 170.06(6) . . ?
O2 Mo1 N3 85.05(6) . . ?
O4 Mo1 N3 79.36(5) . . ?
O3 Mo1 N3 79.39(5) . . ?
N2 Mo1 N3 81.92(5) . . ?
C2 O3 Mo1 120.81(12) . . ?
C8 O4 Mo1 132.45(11) . . ?
C6 N2 C1 121.70(15) . . ?
C6 N2 Mo1 125.52(12) . . ?
C1 N2 Mo1 111.57(11) . . ?
C9 O5 C13 117.48(17) . . ?
C31 N3 C33 105.13(16) . . ?
C31 N3 Mo1 128.15(14) . . ?
C33 N3 Mo1 123.51(12) . . ?
C1 N1 C5 115.93(18) . . ?
N1 C1 C2 125.21(18) . . ?
N1 C1 N2 121.48(17) . . ?
C2 C1 N2 113.31(16) . . ?
O3 C2 C3 123.25(18) . . ?
O3 C2 C1 119.06(17) . . ?
C3 C2 C1 117.68(18) . . ?
N2 C6 C7 123.88(16) . . ?
N2 C6 H6 118.1 . . ?
C7 C6 H6 118.1 . . ?
O5 C9 C10 125.15(18) . . ?
O5 C9 C8 114.88(17) . . ?
C10 C9 C8 119.96(17) . . ?
O4 C8 C7 123.67(16) . . ?
O4 C8 C9 116.89(16) . . ?
C7 C8 C9 119.32(17) . . ?
C12 C7 C8 119.11(17) . . ?
C12 C7 C6 118.47(17) . . ?
C8 C7 C6 122.11(16) . . ?
C33 C32 N4 105.94(19) . . ?
C33 C32 H32 127.0 . . ?
N4 C32 H32 127.0 . . ?
C31 N4 C32 107.82(17) . . ?
C31 N4 H4N 120.4(16) . . ?
C32 N4 H4N 131.2(16) . . ?
N1 C5 C4 123.2(2) . . ?
N1 C5 H5 118.4 . . ?
C4 C5 H5 118.4 . . ?
C4 C3 C2 117.8(2) . . ?
C4 C3 H3 121.1 . . ?
C2 C3 H3 121.1 . . ?
N3 C31 N4 111.37(19) . . ?
N3 C31 H31 124.3 . . ?
N4 C31 H31 124.3 . . ?
C32 C33 N3 109.73(18) . . ?
C32 C33 H33 125.1 . . ?
N3 C33 H33 125.1 . . ?
C9 C10 C11 120.47(18) . . ?
C9 C10 H10 119.8 . . ?
C11 C10 H10 119.8 . . ?
C5 C4 C3 120.17(19) . . ?
C5 C4 H4 119.9 . . ?
C3 C4 H4 119.9 . . ?

loop_
_geom_bond_atom_site_label_1
_geom_bond_atom_site_label_2
_geom_bond_distance
_geom_bond_site_symmetry_2
_geom_bond_publ_flag
C12 C11 1.371(3) . ?
C12 C7 1.402(2) . ?
C12 H12 0.9300 . ?
C11 C10 1.396(3) . ?
C11 H11 0.9300 . ?
C13 O5 1.416(2) . ?
C13 H13A 0.9600 . ?
C13 H13B 0.9600 . ?
C13 H13C 0.9600 . ?
Mo1 O1 1.6947(13) . ?
Mo1 O2 1.7043(13) . ?
Mo1 O4 1.9476(12) . ?
Mo1 O3 1.9909(13) . ?
Mo1 N2 2.2737(15) . ?
Mo1 N3 2.3736(15) . ?
O3 C2 1.347(2) . ?
O4 C8 1.342(2) . ?
N2 C6 1.286(2) . ?
N2 C1 1.410(2) . ?
O5 C9 1.364(2) . ?
N3 C31 1.316(2) . ?
N3 C33 1.372(2) . ?
N1 C1 1.326(2) . ?
N1 C5 1.343(3) . ?
C1 C2 1.398(3) . ?
C2 C3 1.387(3) . ?
C6 C7 1.441(3) . ?
C6 H6 0.9300 . ?
C9 C10 1.378(3) . ?
C9 C8 1.411(3) . ?
C8 C7 1.406(2) . ?
C32 C33 1.346(3) . ?
C32 N4 1.358(3) . ?
C32 H32 0.9300 . ?
N4 C31 1.327(3) . ?
N4 H4N 0.858(16) . ?
C5 C4 1.380(3) . ?
C5 H5 0.9300 . ?
C3 C4 1.380(3) . ?
C3 H3 0.9300 . ?
C31 H31 0.9300 . ?
C33 H33 0.9300 . ?
C10 H10 0.9300 . ?
C4 H4 0.9300 . ?
